data_2022627
loop_
_publ_author_name
'Bosch, Eric'
'Bowling, Nathan P.'

_publ_section_title
;
 Co-operative halogen bonds and nonconventional
 <i>sp</i>-C---H&#x00B7;&#x00B7;&#x00B7;O hydrogen bonds in 1:1 cocrystals
 formed between diethynylpyridines and <i>N</i>-halosuccinimides
;
_journal_coeditor_code EF3030
_journal_issue 7
_journal_name_full 'Acta Crystallographica Section C'
_journal_page_first
;
;
_journal_paper_doi 10.1107/S2053229622006635
_journal_volume 78
_journal_year 2022
_chemical_formula_iupac 'C4 H4 I N O2, C9 H5 N'
_chemical_formula_moiety 'C4 H4 I N O2, C9 H5 N'
_chemical_formula_sum 'C13 H9 I N2 O2'
_chemical_formula_weight 352.12
_chemical_name_systematic
;
3,5-Diethynylpyridine--<i>N</i>-iodosuccinimide (1/1)
;
_space_group_crystal_system monoclinic
_space_group_IT_number 14
_space_group_name_Hall '-P 2yn'
_space_group_name_H-M_alt 'P 1 21/n 1'
_atom_sites_solution_hydrogens mixed
_atom_sites_solution_primary dual
_audit_creation_method SHELXL-2018/3
_cell_angle_alpha 90
_cell_angle_beta 91.6060(10)
_cell_angle_gamma 90
_cell_formula_units_Z 4
_cell_length_a 10.4088(9)
_cell_length_b 5.3200(4)
_cell_length_c 23.5462(19)
_cell_measurement_reflns_used 4210
_cell_measurement_temperature 100(2)
_cell_measurement_theta_max 27.21
_cell_measurement_theta_min 3.21
_cell_volume 1303.35(18)
_computing_cell_refinement
;
SMART (Bruker, 2014)
;
_computing_data_collection
;
SMART (Bruker, 2014)
;
_computing_data_reduction
;
SAINT (Bruker, 2014)
;
_computing_molecular_graphics
;
X-SEED (Barbour, 2020)
;
_computing_publication_material
;
X-SEED (Barbour, 2020)
;
_computing_structure_refinement
;
SHELXL2018 (Sheldrick, 2015<i>b</i>)
;
_computing_structure_solution
;
SHELXT2018 (Sheldrick, 2015<i>a</i>)
;
_diffrn_ambient_temperature 100(2)
_diffrn_detector_area_resol_mean 8.3660
_diffrn_measured_fraction_theta_full 1.000
_diffrn_measured_fraction_theta_max 0.994
_diffrn_measurement_device_type 'Bruker APEX-I CCD'
_diffrn_measurement_method 'phi and omega scans'
_diffrn_radiation_monochromator graphite
_diffrn_radiation_source 'fine-focus sealed tube'
_diffrn_radiation_type MoK\a
_diffrn_radiation_wavelength 0.71073
_diffrn_reflns_av_R_equivalents 0.0441
_diffrn_reflns_av_unetI/netI 0.0335
_diffrn_reflns_limit_h_max 13
_diffrn_reflns_limit_h_min -13
_diffrn_reflns_limit_k_max 6
_diffrn_reflns_limit_k_min -6
_diffrn_reflns_limit_l_max 30
_diffrn_reflns_limit_l_min -30
_diffrn_reflns_number 15299
_diffrn_reflns_theta_full 25.242
_diffrn_reflns_theta_max 27.367
_diffrn_reflns_theta_min 1.730
_exptl_absorpt_coefficient_mu 2.452
_exptl_absorpt_correction_T_max 0.7455
_exptl_absorpt_correction_T_min 0.5717
_exptl_absorpt_correction_type multi-scan
_exptl_absorpt_process_details
;
(SADABS; Bruker, 2014)
;
_exptl_crystal_colour colourless
_exptl_crystal_density_diffrn 1.794
_exptl_crystal_description 'cut block'
_exptl_crystal_F_000 680
_exptl_crystal_size_max 0.20
_exptl_crystal_size_mid 0.20
_exptl_crystal_size_min 0.02
_refine_diff_density_max 0.511
_refine_diff_density_min -0.555
_refine_ls_extinction_method none
_refine_ls_goodness_of_fit_ref 1.017
_refine_ls_hydrogen_treatment mixed
_refine_ls_matrix_type full
_refine_ls_number_parameters 171
_refine_ls_number_reflns 2931
_refine_ls_number_restraints 2
_refine_ls_restrained_S_all 1.017
_refine_ls_R_factor_all 0.0308
_refine_ls_R_factor_gt 0.0219
_refine_ls_shift/su_max 0.001
_refine_ls_shift/su_mean 0.000
_refine_ls_structure_factor_coef Fsqd
_refine_ls_weighting_details 'w=1/[\s^2^(Fo^2^)+(0.0155P)^2^+1.0427P] where P=(Fo^2^+2Fc^2^)/3'
_refine_ls_weighting_scheme calc
_refine_ls_wR_factor_gt 0.0441
_refine_ls_wR_factor_ref 0.0463
_reflns_number_gt 2463
_reflns_number_total 2931
_reflns_threshold_expression 'I > 2\s(I)'
_cod_data_source_file ef3030sup1.cif
_cod_data_source_block 35DEP_u008226NIS
_cod_original_sg_symbol_H-M 'P 21/n'
_cod_database_code 2022627
_shelx_space_group_comment
;
The symmetry employed for this shelxl refinement is uniquely defined
by the following loop, which should always be used as a source of
symmetry information in preference to the above space-group names.
They are only intended as comments.
;

loop_
_space_group_symop_operation_xyz
'x, y, z'
'-x+1/2, y+1/2, -z+1/2'
'-x, -y, -z'
'x-1/2, -y-1/2, z-1/2'

loop_
_atom_site_type_symbol
_atom_site_label
_atom_site_fract_x
_atom_site_fract_y
_atom_site_fract_z
_atom_site_U_iso_or_equiv
_atom_site_adp_type
_atom_site_calc_flag
_atom_site_occupancy
_atom_site_disorder_assembly
_atom_site_disorder_group
I I1 0.64053(2) 0.66847(3) 0.38633(2) 0.01271(6) Uani d 1 . .
O O1 0.74212(18) 1.0953(3) 0.29605(8) 0.0186(4) Uani d 1 . .
O O2 0.38818(18) 0.5912(4) 0.29871(8) 0.0216(4) Uani d 1 . .
N N2 0.57353(19) 0.8234(4) 0.30937(8) 0.0130(4) Uani d 1 . .
N N1 0.7240(2) 0.5084(4) 0.48004(8) 0.0144(5) Uani d 1 . .
C C2 0.6748(2) 0.0158(5) 0.58877(11) 0.0161(6) Uani d 1 . .
C C10 0.6389(2) 1.0113(5) 0.28076(10) 0.0131(5) Uani d 1 . .
C C4 0.6758(2) 0.3118(5) 0.50765(11) 0.0148(5) Uani d 1 . .
H H4 0.603413 0.226817 0.491411 0.018 Uiso calc 1 . .
C C11 0.5590(3) 1.0849(5) 0.22881(11) 0.0162(6) Uani d 1 . .
H H11A 0.605320 1.046894 0.193663 0.019 Uiso calc 1 . .
H H11B 0.538554 1.266611 0.229472 0.019 Uiso calc 1 . .
C C6 0.8830(2) 0.5613(5) 0.55450(11) 0.0138(5) Uani d 1 . .
C C5 0.8254(2) 0.6301(5) 0.50297(11) 0.0141(5) Uani d 1 . .
H H5 0.859321 0.769463 0.483115 0.017 Uiso calc 1 . .
C C7 0.8337(2) 0.3556(5) 0.58288(10) 0.0140(5) Uani d 1 . .
H H7 0.871685 0.302664 0.618033 0.017 Uiso calc 1 . .
C C3 0.7278(3) 0.2267(5) 0.55945(11) 0.0144(5) Uani d 1 . .
C C1 0.6360(3) -0.1574(6) 0.61448(12) 0.0194(6) Uani d 1 . .
C C12 0.4365(3) 0.9272(5) 0.23197(11) 0.0188(6) Uani d 1 . .
H H12A 0.360566 1.036019 0.237203 0.023 Uiso calc 1 . .
H H12B 0.422869 0.826974 0.196884 0.023 Uiso calc 1 . .
C C8 0.9874(3) 0.7069(5) 0.57894(11) 0.0160(6) Uani d 1 . .
C C13 0.4584(3) 0.7580(5) 0.28265(11) 0.0151(6) Uani d 1 . .
C C9 1.0722(3) 0.8197(6) 0.60178(11) 0.0202(6) Uani d 1 . .
H H9 1.139(2) 0.900(5) 0.6217(11) 0.027(9) Uiso d 1 . .
H H1 0.605(3) -0.294(4) 0.6351(12) 0.028(9) Uiso d 1 . .

loop_
_atom_site_aniso_label
_atom_site_aniso_U_11
_atom_site_aniso_U_22
_atom_site_aniso_U_33
_atom_site_aniso_U_12
_atom_site_aniso_U_13
_atom_site_aniso_U_23
I1 0.01124(9) 0.01543(9) 0.01138(8) -0.00057(7) -0.00118(6) 0.00115(7)
O1 0.0176(10) 0.0197(10) 0.0181(10) -0.0060(8) -0.0029(8) -0.0008(8)
O2 0.0192(10) 0.0248(11) 0.0205(10) -0.0072(8) -0.0034(8) 0.0054(8)
N2 0.0117(11) 0.0158(11) 0.0113(10) -0.0017(9) -0.0016(8) 0.0020(9)
N1 0.0112(11) 0.0183(12) 0.0137(11) 0.0002(10) 0.0006(8) -0.0002(9)
C2 0.0152(13) 0.0156(14) 0.0176(13) 0.0032(11) 0.0010(11) -0.0034(11)
C10 0.0153(13) 0.0121(13) 0.0119(12) 0.0019(11) 0.0008(10) -0.0013(10)
C4 0.0134(13) 0.0146(14) 0.0166(13) -0.0016(11) 0.0013(10) -0.0012(11)
C11 0.0192(14) 0.0148(13) 0.0144(13) -0.0002(11) -0.0019(11) 0.0028(10)
C6 0.0121(13) 0.0136(13) 0.0157(13) 0.0042(10) 0.0005(10) -0.0017(10)
C5 0.0127(13) 0.0149(14) 0.0148(13) 0.0005(11) 0.0023(10) -0.0003(10)
C7 0.0147(13) 0.0146(13) 0.0125(12) 0.0060(11) -0.0003(10) -0.0010(10)
C3 0.0155(14) 0.0127(13) 0.0151(13) 0.0032(10) 0.0035(10) -0.0016(10)
C1 0.0197(15) 0.0174(14) 0.0213(14) 0.0020(13) 0.0045(11) 0.0004(13)
C12 0.0140(14) 0.0261(15) 0.0159(14) -0.0018(12) -0.0036(11) 0.0057(11)
C8 0.0178(14) 0.0155(15) 0.0148(13) 0.0026(11) 0.0002(11) 0.0005(10)
C13 0.0141(13) 0.0182(13) 0.0129(13) 0.0000(11) -0.0009(10) 0.0005(10)
C9 0.0212(15) 0.0228(15) 0.0166(14) 0.0006(13) -0.0027(11) 0.0011(12)

loop_
_atom_type_symbol
_atom_type_description
_atom_type_scat_dispersion_real
_atom_type_scat_dispersion_imag
_atom_type_scat_source
C C 0.0033 0.0016 'International Tables Vol C Tables 4.2.6.8 and 6.1.1.4'
I I -0.4742 1.8119 'International Tables Vol C Tables 4.2.6.8 and 6.1.1.4'
H H 0.0000 0.0000 'International Tables Vol C Tables 4.2.6.8 and 6.1.1.4'
N N 0.0061 0.0033 'International Tables Vol C Tables 4.2.6.8 and 6.1.1.4'
O O 0.0106 0.0060 'International Tables Vol C Tables 4.2.6.8 and 6.1.1.4'

loop_
_geom_angle_atom_site_label_1
_geom_angle_atom_site_label_2
_geom_angle_atom_site_label_3
_geom_angle_site_symmetry_1
_geom_angle_site_symmetry_3
_geom_angle
_geom_angle_publ_flag
C13 N2 C10 . . 112.9(2) ?
C13 N2 I1 . . 123.98(17) ?
C10 N2 I1 . . 123.08(16) ?
C4 N1 C5 . . 119.0(2) ?
C1 C2 C3 . . 177.1(3) ?
O1 C10 N2 . . 124.3(2) ?
O1 C10 C11 . . 127.5(2) ?
N2 C10 C11 . . 108.2(2) ?
N1 C4 C3 . . 122.5(2) ?
N1 C4 H4 . . 118.8 ?
C3 C4 H4 . . 118.8 ?
C10 C11 C12 . . 105.0(2) ?
C10 C11 H11A . . 110.8 ?
C12 C11 H11A . . 110.8 ?
C10 C11 H11B . . 110.8 ?
C12 C11 H11B . . 110.8 ?
H11A C11 H11B . . 108.8 ?
C5 C6 C7 . . 118.2(2) ?
C5 C6 C8 . . 120.7(2) ?
C7 C6 C8 . . 121.1(2) ?
N1 C5 C6 . . 122.8(2) ?
N1 C5 H5 . . 118.6 ?
C6 C5 H5 . . 118.6 ?
C6 C7 C3 . . 119.6(2) ?
C6 C7 H7 . . 120.2 ?
C3 C7 H7 . . 120.2 ?
C4 C3 C7 . . 117.9(2) ?
C4 C3 C2 . . 121.9(2) ?
C7 C3 C2 . . 120.2(2) ?
C2 C1 H1 . . 179(2) ?
C13 C12 C11 . . 105.0(2) ?
C13 C12 H12A . . 110.8 ?
C11 C12 H12A . . 110.8 ?
C13 C12 H12B . . 110.8 ?
C11 C12 H12B . . 110.8 ?
H12A C12 H12B . . 108.8 ?
C9 C8 C6 . . 176.3(3) ?
O2 C13 N2 . . 124.2(2) ?
O2 C13 C12 . . 127.1(2) ?
N2 C13 C12 . . 108.7(2) ?
C8 C9 H9 . . 176.1(19) ?

loop_
_geom_bond_atom_site_label_1
_geom_bond_atom_site_label_2
_geom_bond_site_symmetry_2
_geom_bond_distance
_geom_bond_publ_flag
I1 N2 . 2.092(2) ?
O1 C10 . 1.209(3) ?
O2 C13 . 1.217(3) ?
N2 C13 . 1.382(3) ?
N2 C10 . 1.393(3) ?
N1 C4 . 1.337(3) ?
N1 C5 . 1.339(3) ?
C2 C1 . 1.180(4) ?
C2 C3 . 1.436(4) ?
C10 C11 . 1.511(3) ?
C4 C3 . 1.396(3) ?
C4 H4 . 0.9500 ?
C11 C12 . 1.531(4) ?
C11 H11A . 0.9900 ?
C11 H11B . 0.9900 ?
C6 C5 . 1.387(3) ?
C6 C7 . 1.388(4) ?
C6 C8 . 1.441(4) ?
C5 H5 . 0.9500 ?
C7 C3 . 1.398(4) ?
C7 H7 . 0.9500 ?
C1 H1 . 0.936(17) ?
C12 C13 . 1.507(4) ?
C12 H12A . 0.9900 ?
C12 H12B . 0.9900 ?
C8 C9 . 1.184(4) ?
C9 H9 . 0.932(17) ?

loop_
_geom_hbond_atom_site_label_D
_geom_hbond_atom_site_label_H
_geom_hbond_atom_site_label_A
_geom_hbond_site_symmetry_A
_geom_hbond_distance_DH
_geom_hbond_distance_HA
_geom_hbond_distance_DA
_geom_hbond_angle_DHA
_geom_hbond_publ_flag
C11 H11A I1 2_655 0.99 3.35 4.219(3) 147.1 yes
C11 H11A O1 2_645 0.99 2.89 3.388(3) 112.3 yes
C11 H11B O1 2_655 0.99 2.95 3.474(3) 114.0 yes
C11 H11B O2 1_565 0.99 2.87 3.646(3) 135.9 yes
C12 H12A O2 2 0.99 2.72 3.545(3) 141.4 yes

_cod_database_fobs_code 2022627
